data_4505784
loop_
_publ_author_name
'Saha, Manas K.'
'Ramanujam, Rathnakumar'
'Bernal, Ivan'
'Fronczek, Frank R.'

_publ_section_title
;
 The Phenomenon of Conglomerate Crystallization. Part 57. Control of the
 Crystallization Behavior by the Choice of the Counter Ion. Part 9. The
 Stereochemistry and Crystallization Architecture of [(3,2,3-tet)Co(N3)2]X
 (X = Cl(I), Br(II), I(III), NO3(IV), and PF6(V))
;
_journal_issue 3
_journal_name_full 'Crystal Growth &amp; Design'
_journal_page_first 205
_journal_paper_doi 10.1021/cg020003i
_journal_volume 2
_journal_year 2002
_chemical_compound_source 'synthesis as described'
_chemical_formula_moiety 'C8 H22 Co1 I1 N10'
_chemical_formula_structural 'C8 H22 CO I N10'
_chemical_formula_sum 'C8 H22 Co I N10'
_chemical_formula_weight 444.19
_chemical_name_systematic ?
_space_group_IT_number 14
_symmetry_cell_setting monoclinic
_symmetry_Int_Tables_number 14
_symmetry_space_group_name_Hall '-P 2yn'
_symmetry_space_group_name_H-M 'P 1 21/n 1'
_atom_sites_solution_hydrogens geom
_atom_sites_solution_primary direct
_atom_sites_solution_secondary difmap
_audit_creation_date 2001-09-18T10:17:30-00:00
_audit_creation_method 'WinGX routine CIF_UPDATE'
_cell_angle_alpha 90
_cell_angle_beta 92.6949(8)
_cell_angle_gamma 90
_cell_formula_units_Z 4
_cell_length_a 10.0255(2)
_cell_length_b 10.3728(2)
_cell_length_c 15.0556(3)
_cell_measurement_reflns_used 0
_cell_measurement_temperature 293
_cell_measurement_theta_max 0
_cell_measurement_theta_min 0
_cell_measurement_wavelength 0.71073
_cell_volume 1563.94(5)
_computing_molecular_graphics 'Ortep-3 for Windows (Farrugia, 1997)'
_computing_publication_material 'WinGX publication routines (Farrugia, 1999)'
_computing_structure_refinement 'SHELXL-97 (Sheldrick, 1997)'
_computing_structure_solution 'SHELXS-97 (Sheldrick, 1997)'
_diffrn_ambient_temperature 293
_diffrn_measured_fraction_theta_full 0.996
_diffrn_measured_fraction_theta_max 0.996
_diffrn_radiation_monochromator graphite
_diffrn_radiation_probe x-ray
_diffrn_radiation_type MoK\a
_diffrn_radiation_wavelength 0.71073
_diffrn_reflns_av_unetI/netI 0.074
_diffrn_reflns_limit_h_max 18
_diffrn_reflns_limit_h_min 0
_diffrn_reflns_limit_k_max 18
_diffrn_reflns_limit_k_min -15
_diffrn_reflns_limit_l_max 27
_diffrn_reflns_limit_l_min -27
_diffrn_reflns_number 17863
_diffrn_reflns_theta_full 40.18
_diffrn_reflns_theta_max 40.18
_diffrn_reflns_theta_min 2.71
_exptl_absorpt_coefficient_mu 3.08
_exptl_absorpt_correction_type none
_exptl_crystal_colour blue
_exptl_crystal_density_diffrn 1.886
_exptl_crystal_density_method 'not measured'
_exptl_crystal_description prism
_exptl_crystal_F_000 880
_exptl_crystal_size_max 0.15
_exptl_crystal_size_mid 0.15
_exptl_crystal_size_min 0.12
_refine_diff_density_max 0.979
_refine_diff_density_min -1.553
_refine_diff_density_rms 0.181
_refine_ls_extinction_method none
_refine_ls_goodness_of_fit_ref 1.014
_refine_ls_hydrogen_treatment mixed
_refine_ls_matrix_type full
_refine_ls_number_parameters 269
_refine_ls_number_reflns 9768
_refine_ls_number_restraints 0
_refine_ls_restrained_S_all 1.014
_refine_ls_R_factor_all 0.0838
_refine_ls_R_factor_gt 0.0411
_refine_ls_shift/su_max 0.002
_refine_ls_shift/su_mean 0
_refine_ls_structure_factor_coef Fsqd
_refine_ls_weighting_details 'calc w=1/[\s^2^(Fo^2^)+(0.0296P)^2^+0.0000P] where P=(Fo^2^+2Fc^2^)/3'
_refine_ls_weighting_scheme calc
_refine_ls_wR_factor_gt 0.0755
_refine_ls_wR_factor_ref 0.0866
_reflns_number_gt 6407
_reflns_number_total 9768
_reflns_threshold_expression >2sigma(I)
_cod_data_source_file cg020003i_s3.cif
_cod_data_source_block struct
_cod_original_sg_symbol_H-M 'P 21/n'
_cod_original_formula_sum 'C8 H22 Co1 I1 N10'
_cod_database_code 4505784

loop_
_symmetry_equiv_pos_as_xyz
'x, y, z'
'-x+1/2, y+1/2, -z+1/2'
'-x, -y, -z'
'x-1/2, -y-1/2, z-1/2'

loop_
_atom_site_label
_atom_site_type_symbol
_atom_site_fract_x
_atom_site_fract_y
_atom_site_fract_z
_atom_site_U_iso_or_equiv
_atom_site_adp_type
_atom_site_occupancy
_atom_site_symmetry_multiplicity
_atom_site_calc_flag
_atom_site_refinement_flags
_atom_site_disorder_assembly
_atom_site_disorder_group
C1 C 0.01930(19) 0.16237(19) 0.37583(14) 0.0150(3) Uani 1 1 d . . .
C2 C -0.02068(19) 0.2023(2) 0.46804(14) 0.0160(3) Uani 1 1 d . . .
C3 C 0.08006(19) 0.1631(2) 0.54147(13) 0.0156(3) Uani 1 1 d . . .
C4 C 0.2999(2) 0.1979(2) 0.61224(13) 0.0161(3) Uani 1 1 d . . .
C5 C 0.4327(2) 0.2610(2) 0.59753(13) 0.0163(3) Uani 1 1 d . . .
C6 C 0.59286(18) 0.29610(19) 0.48176(13) 0.0147(3) Uani 1 1 d . . .
C7 C 0.63594(19) 0.2591(2) 0.39004(14) 0.0161(3) Uani 1 1 d . . .
C8 C 0.53852(19) 0.30414(19) 0.31655(13) 0.0146(3) Uani 1 1 d . . .
Co Co 0.30711(2) 0.23018(2) 0.426039(16) 0.00906(5) Uani 1 1 d . . .
I I 0.088980(13) 0.492898(12) 0.684361(9) 0.01862(4) Uani 1 1 d . . .
N1 N 0.14089(15) 0.23250(16) 0.34902(11) 0.0123(3) Uani 1 1 d . . .
N2 N 0.20770(15) 0.23493(15) 0.53712(11) 0.0124(3) Uani 1 1 d . . .
N3 N 0.47054(16) 0.22539(16) 0.50633(10) 0.0119(3) Uani 1 1 d . . .
N4 N 0.40936(15) 0.23206(16) 0.31709(11) 0.0122(3) Uani 1 1 d . . .
N5 N 0.30730(16) 0.41738(14) 0.43411(11) 0.0135(3) Uani 1 1 d . . .
N6 N 0.30250(16) 0.49025(14) 0.37140(11) 0.0132(3) Uani 1 1 d . . .
N7 N 0.30128(19) 0.56733(17) 0.31541(12) 0.0215(4) Uani 1 1 d . . .
N8 N 0.31724(16) 0.03992(15) 0.43453(11) 0.0145(3) Uani 1 1 d . . .
N9 N 0.27264(17) -0.03805(16) 0.38277(11) 0.0146(3) Uani 1 1 d . . .
N10 N 0.2316(2) -0.12060(18) 0.33805(14) 0.0296(5) Uani 1 1 d . . .
H1 H 0.159(2) 0.201(2) 0.2944(17) 0.013(6) Uiso 1 1 d . . .
H2 H 0.123(3) 0.310(3) 0.3392(18) 0.023(7) Uiso 1 1 d . . .
H3 H 0.041(2) 0.065(2) 0.3731(16) 0.017(6) Uiso 1 1 d . . .
H4 H -0.050(2) 0.181(3) 0.3316(17) 0.022(7) Uiso 1 1 d . . .
H5 H -0.036(2) 0.288(2) 0.4700(16) 0.014(6) Uiso 1 1 d . . .
H6 H -0.109(3) 0.161(3) 0.4764(18) 0.030(7) Uiso 1 1 d . . .
H7 H 0.046(2) 0.185(2) 0.5997(16) 0.015(6) Uiso 1 1 d . . .
H8 H 0.097(2) 0.071(2) 0.5357(17) 0.021(6) Uiso 1 1 d . . .
H9 H 0.191(2) 0.314(2) 0.5450(15) 0.011(6) Uiso 1 1 d . . .
H10 H 0.265(3) 0.226(2) 0.6669(17) 0.020(6) Uiso 1 1 d . . .
H11 H 0.307(2) 0.112(2) 0.6137(15) 0.012(6) Uiso 1 1 d . . .
H12 H 0.424(2) 0.358(2) 0.5962(16) 0.016(6) Uiso 1 1 d . . .
H13 H 0.496(3) 0.230(2) 0.6393(17) 0.018(6) Uiso 1 1 d . . .
H14 H 0.484(2) 0.158(3) 0.5085(17) 0.023(8) Uiso 1 1 d . . .
H15 H 0.568(2) 0.389(2) 0.4851(14) 0.007(5) Uiso 1 1 d . . .
H16 H 0.664(3) 0.273(2) 0.5314(18) 0.023(7) Uiso 1 1 d . . .
H17 H 0.651(2) 0.164(2) 0.3818(17) 0.023(7) Uiso 1 1 d . . .
H18 H 0.720(2) 0.305(2) 0.3817(15) 0.014(6) Uiso 1 1 d . . .
H19 H 0.522(2) 0.397(2) 0.3258(14) 0.006(5) Uiso 1 1 d . . .
H20 H 0.580(2) 0.286(2) 0.2595(16) 0.015(6) Uiso 1 1 d . . .
H21 H 0.423(3) 0.149(3) 0.296(2) 0.039(8) Uiso 1 1 d . . .
H22 H 0.355(3) 0.266(3) 0.271(2) 0.031(8) Uiso 1 1 d . . .

loop_
_atom_site_aniso_label
_atom_site_aniso_U_11
_atom_site_aniso_U_22
_atom_site_aniso_U_33
_atom_site_aniso_U_23
_atom_site_aniso_U_13
_atom_site_aniso_U_12
C1 0.0143(8) 0.0138(8) 0.0167(9) -0.0002(7) -0.0014(7) -0.0032(7)
C2 0.0125(7) 0.0167(9) 0.0190(9) 0.0005(7) 0.0029(7) 0.0001(7)
C3 0.0162(8) 0.0160(8) 0.0148(9) 0.0029(7) 0.0032(7) -0.0034(7)
C4 0.0181(8) 0.0190(9) 0.0113(8) 0.0030(7) -0.0003(7) 0.0006(7)
C5 0.0175(8) 0.0198(9) 0.0113(8) -0.0017(7) -0.0012(6) -0.0019(7)
C6 0.0134(7) 0.0144(8) 0.0162(8) -0.0004(7) -0.0011(7) -0.0037(7)
C7 0.0131(7) 0.0187(9) 0.0165(8) 0.0008(7) 0.0005(6) -0.0016(7)
C8 0.0145(7) 0.0153(8) 0.0143(8) 0.0010(6) 0.0032(6) -0.0018(7)
Co 0.01104(9) 0.00739(10) 0.00872(10) -0.00014(8) 0.00024(8) -0.00061(8)
I 0.02243(6) 0.01277(6) 0.02096(7) 0.00200(5) 0.00436(5) 0.00010(5)
N1 0.0117(6) 0.0132(7) 0.0119(7) 0.0010(6) -0.0012(5) -0.0009(6)
N2 0.0142(6) 0.0110(6) 0.0121(7) 0.0003(5) 0.0014(5) -0.0010(6)
N3 0.0142(6) 0.0092(6) 0.0120(7) 0.0001(5) 0.0002(5) -0.0006(5)
N4 0.0123(6) 0.0126(7) 0.0116(7) -0.0006(6) -0.0002(5) 0.0002(6)
N5 0.0203(7) 0.0080(6) 0.0124(7) -0.0016(5) 0.0014(6) -0.0008(6)
N6 0.0152(6) 0.0106(6) 0.0138(7) -0.0040(5) 0.0007(5) -0.0007(6)
N7 0.0315(9) 0.0142(7) 0.0185(8) 0.0034(6) -0.0008(7) -0.0009(7)
N8 0.0177(7) 0.0106(6) 0.0148(7) 0.0017(6) -0.0033(6) 0.0003(6)
N9 0.0188(7) 0.0107(6) 0.0140(7) 0.0024(6) -0.0012(6) 0.0025(6)
N10 0.0475(12) 0.0158(8) 0.0240(10) -0.0042(7) -0.0144(9) -0.0017(9)

loop_
_atom_type_symbol
_atom_type_number_in_cell
C 32
H 88
Co 4
I 4
N 40

loop_
_geom_angle_atom_site_label_1
_geom_angle_atom_site_label_2
_geom_angle_atom_site_label_3
_geom_angle
_geom_angle_site_symmetry_1
_geom_angle_site_symmetry_3
N1 C1 C2 111.59(16) . .
N1 C1 H3 107.0(13) . .
C2 C1 H3 111.5(13) . .
N1 C1 H4 106.6(15) . .
C2 C1 H4 111.4(15) . .
H3 C1 H4 109(2) . .
C3 C2 C1 113.39(16) . .
C3 C2 H5 110.6(17) . .
C1 C2 H5 110.6(15) . .
C3 C2 H6 110.8(16) . .
C1 C2 H6 105.7(16) . .
H5 C2 H6 105(2) . .
N2 C3 C2 112.25(16) . .
N2 C3 H7 105.0(14) . .
C2 C3 H7 109.7(14) . .
N2 C3 H8 109.3(14) . .
C2 C3 H8 108.2(15) . .
H7 C3 H8 112(2) . .
N2 C4 C5 107.43(15) . .
N2 C4 H10 109.7(15) . .
C5 C4 H10 111.1(15) . .
N2 C4 H11 108.8(15) . .
C5 C4 H11 111.6(15) . .
H10 C4 H11 108(2) . .
N3 C5 C4 107.02(16) . .
N3 C5 H12 104.8(14) . .
C4 C5 H12 110.9(13) . .
N3 C5 H13 110.1(15) . .
C4 C5 H13 109.2(15) . .
H12 C5 H13 115(2) . .
N3 C6 C7 112.00(16) . .
N3 C6 H15 104.5(12) . .
C7 C6 H15 112.0(13) . .
N3 C6 H16 105.0(14) . .
C7 C6 H16 112.4(14) . .
H15 C6 H16 110.5(18) . .
C8 C7 C6 112.70(16) . .
C8 C7 H17 107.9(15) . .
C6 C7 H17 114.4(14) . .
C8 C7 H18 106.6(14) . .
C6 C7 H18 106.1(14) . .
H17 C7 H18 108.9(19) . .
N4 C8 C7 111.74(16) . .
N4 C8 H19 109.8(12) . .
C7 C8 H19 107.6(13) . .
N4 C8 H20 108.1(14) . .
C7 C8 H20 106.8(14) . .
H19 C8 H20 112.9(18) . .
N5 Co N4 92.46(7) . .
N5 Co N8 172.25(7) . .
N4 Co N8 92.09(7) . .
N5 Co N1 91.30(7) . .
N4 Co N1 88.22(7) . .
N8 Co N1 95.10(7) . .
N5 Co N2 85.51(7) . .
N4 Co N2 177.70(7) . .
N8 Co N2 89.81(7) . .
N1 Co N2 92.91(7) . .
N5 Co N3 89.34(7) . .
N4 Co N3 93.44(7) . .
N8 Co N3 84.13(7) . .
N1 Co N3 178.19(7) . .
N2 Co N3 85.45(6) . .
C1 N1 Co 120.69(13) . .
C1 N1 H1 105.7(14) . .
Co N1 H1 108.9(15) . .
C1 N1 H2 110.1(18) . .
Co N1 H2 106.5(18) . .
H1 N1 H2 104(2) . .
C4 N2 C3 110.20(15) . .
C4 N2 Co 108.50(11) . .
C3 N2 Co 119.47(12) . .
C4 N2 H9 105.3(16) . .
C3 N2 H9 107.9(15) . .
Co N2 H9 104.5(15) . .
C5 N3 C6 110.80(15) . .
C5 N3 Co 108.43(12) . .
C6 N3 Co 120.03(12) . .
C5 N3 H14 105(2) . .
C6 N3 H14 110(2) . .
Co N3 H14 102(2) . .
C8 N4 Co 119.53(12) . .
C8 N4 H21 108.5(17) . .
Co N4 H21 111.4(18) . .
C8 N4 H22 106.3(17) . .
Co N4 H22 108.5(17) . .
H21 N4 H22 101(2) . .
N6 N5 Co 125.13(13) . .
N7 N6 N5 175.0(2) . .
N9 N8 Co 128.01(14) . .
N10 N9 N8 174.5(2) . .

loop_
_geom_bond_atom_site_label_1
_geom_bond_atom_site_label_2
_geom_bond_distance
_geom_bond_site_symmetry_2
C1 N1 1.491(2) .
C1 C2 1.521(3) .
C1 H3 1.03(2) .
C1 H4 0.96(3) .
C2 C3 1.518(3) .
C2 H5 0.91(2) .
C2 H6 1.00(3) .
C3 N2 1.485(2) .
C3 H7 0.98(2) .
C3 H8 0.98(3) .
C4 N2 1.478(3) .
C4 C5 1.509(3) .
C4 H10 0.96(3) .
C4 H11 0.90(2) .
C5 N3 1.488(2) .
C5 H12 1.01(2) .
C5 H13 0.93(3) .
C6 N3 1.490(2) .
C6 C7 1.516(3) .
C6 H15 1.00(2) .
C6 H16 1.04(3) .
C7 C8 1.515(3) .
C7 H17 1.00(3) .
C7 H18 0.98(2) .
C8 N4 1.496(2) .
C8 H19 0.98(2) .
C8 H20 0.99(2) .
Co N5 1.9456(15) .
Co N4 1.9748(15) .
Co N8 1.9799(16) .
Co N1 1.9851(16) .
Co N2 1.9873(15) .
Co N3 1.9904(16) .
N1 H1 0.91(2) .
N1 H2 0.84(3) .
N2 H9 0.85(2) .
N3 H14 0.72(3) .
N4 H21 0.93(3) .
N4 H22 0.93(3) .
N5 N6 1.209(2) .
N6 N7 1.161(2) .
N8 N9 1.195(2) .
N9 N10 1.153(2) .
